data_2222164
loop_
_publ_author_name
'Xu, Shiqing'
'Chen, Ying'
'Xia, Peng'

_publ_section_title
;
 9-Isopropenyl-4-methyl-2<i>H</i>-thieno[2,3-<i>h</i>]chromen-2-one
;
_journal_coeditor_code TK2449
_journal_issue 6
_journal_name_full 'Acta Crystallographica Section E'
_journal_page_first o1311
_journal_paper_doi 10.1107/S1600536809017930
_journal_volume 65
_journal_year 2009
_chemical_formula_iupac 'C15 H12 O2 S'
_chemical_formula_moiety 'C15 H12 O2 S'
_chemical_formula_sum 'C15 H12 O2 S'
_chemical_formula_weight 256.31
_chemical_name_systematic
;
9-Isopropenyl-4-methyl-2<i>H</i>-thieno[2,3-<i>h</i>]chromen-2-one
;
_space_group_IT_number 14
_symmetry_cell_setting monoclinic
_symmetry_space_group_name_Hall '-P 2ybc'
_symmetry_space_group_name_H-M 'P 1 21/c 1'
_atom_sites_solution_hydrogens geom
_atom_sites_solution_primary direct
_atom_sites_solution_secondary difmap
_audit_creation_method SHELXL-97
_cell_angle_alpha 90
_cell_angle_beta 108.259(19)
_cell_angle_gamma 90
_cell_formula_units_Z 4
_cell_length_a 8.547(2)
_cell_length_b 11.425(3)
_cell_length_c 13.641(4)
_cell_measurement_reflns_used 812
_cell_measurement_temperature 293(2)
_cell_measurement_theta_max 27.4
_cell_measurement_theta_min 3.1
_cell_volume 1265.0(6)
_computing_cell_refinement 'SAINT (Bruker, 2000)'
_computing_data_collection 'SMART (Bruker, 2000)'
_computing_data_reduction 'SAINT (Bruker, 2000)'
_computing_molecular_graphics 'SHELXTL (Sheldrick, 2008)'
_computing_publication_material 'SHELXL97 (Sheldrick, 2008)'
_computing_structure_refinement 'SHELXL97 (Sheldrick, 2008)'
_computing_structure_solution 'SHELXS97 (Sheldrick, 2008)'
_diffrn_ambient_temperature 293(2)
_diffrn_measured_fraction_theta_full 0.979
_diffrn_measured_fraction_theta_max 0.979
_diffrn_measurement_device_type 'Bruker SMART CCD area-detector'
_diffrn_measurement_method '\f and \w'
_diffrn_radiation_monochromator graphite
_diffrn_radiation_source 'fine-focus sealed tube'
_diffrn_radiation_type MoK\a
_diffrn_radiation_wavelength 0.71073
_diffrn_reflns_av_R_equivalents 0.091
_diffrn_reflns_av_sigmaI/netI 0.080
_diffrn_reflns_limit_h_max 10
_diffrn_reflns_limit_h_min -10
_diffrn_reflns_limit_k_max 14
_diffrn_reflns_limit_k_min -11
_diffrn_reflns_limit_l_max 17
_diffrn_reflns_limit_l_min -14
_diffrn_reflns_number 5816
_diffrn_reflns_theta_full 27.0
_diffrn_reflns_theta_max 27.0
_diffrn_reflns_theta_min 2.4
_exptl_absorpt_coefficient_mu 0.246
_exptl_absorpt_correction_T_max 0.971
_exptl_absorpt_correction_T_min 0.887
_exptl_absorpt_correction_type multi-scan
_exptl_absorpt_process_details '(SADABS; Sheldrick, 1996)'
_exptl_crystal_colour yellow
_exptl_crystal_density_diffrn 1.346
_exptl_crystal_density_method 'not measured'
_exptl_crystal_description block
_exptl_crystal_F_000 536
_exptl_crystal_size_max 0.50
_exptl_crystal_size_mid 0.15
_exptl_crystal_size_min 0.12
_refine_diff_density_max 0.37
_refine_diff_density_min -0.44
_refine_ls_extinction_coef 0.021(5)
_refine_ls_extinction_expression Fc^*^=kFc[1+0.001xFc^2^\l^3^/sin(2\q)]^-1/4^
_refine_ls_extinction_method 'SHELXL97 (Sheldrick, 2008)'
_refine_ls_goodness_of_fit_ref 0.99
_refine_ls_hydrogen_treatment constr
_refine_ls_matrix_type full
_refine_ls_number_parameters 166
_refine_ls_number_reflns 2698
_refine_ls_number_restraints 0
_refine_ls_restrained_S_all 0.99
_refine_ls_R_factor_all 0.087
_refine_ls_R_factor_gt 0.068
_refine_ls_shift/esd_mean 0.000
_refine_ls_shift/su_max_lt 0.001
_refine_ls_structure_factor_coef Fsqd
_refine_ls_weighting_details 'calc w=1/[\s^2^(Fo^2^)+(0.1022P)^2^P] where P=(Fo^2^+2Fc^2^)/3'
_refine_ls_weighting_scheme calc
_refine_ls_wR_factor_gt 0.165
_refine_ls_wR_factor_ref 0.177
_reflns_number_gt 1870
_reflns_number_total 2698
_reflns_threshold_expression I>2\s(I)
_cod_data_source_file tk2449.cif
_cod_data_source_block I
_cod_depositor_comments
;
The following automatic conversions were performed:
'_symmetry_cell_setting' value 'Monoclinic' changed to 'monoclinic'
according to '/home/saulius/struct/CIF-dictionaries/cif_core.dic'
dictionary named 'cif_core.dic' version 2.4.1 from 2010-06-29.

Automatic conversion script
Id: cif_fix_enum 1527 2010-12-29 10:47:43Z saulius 

The following automatic conversions were performed:

'_symmetry_cell_setting' value 'Monoclinic' changed to 'monoclinic'
according to /home/saulius/struct/CIF-dictionaries/cif_core.dic
dictionary named 'cif_core.dic' version 2.4.1 from 2010-06-29.

Automatic conversion script
Id: cif_fix_values 1715 2011-07-08 13:25:40Z adriana 
;
_cod_original_sg_symbol_H-M 'P 21/c'
_cod_database_code 2222164
_cod_database_fobs_code 2222164

loop_
_symmetry_equiv_pos_as_xyz
'x, y, z'
'-x, y+1/2, -z+1/2'
'-x, -y, -z'
'x, -y-1/2, z-1/2'

loop_
_atom_site_type_symbol
_atom_site_label
_atom_site_fract_x
_atom_site_fract_y
_atom_site_fract_z
_atom_site_U_iso_or_equiv
_atom_site_adp_type
_atom_site_calc_flag
_atom_site_refinement_flags
_atom_site_occupancy
_atom_site_disorder_assembly
_atom_site_disorder_group
S S1 0.97805(8) -0.09812(6) 0.19803(5) 0.0637(3) Uani d . 1 . .
O O1 0.65111(17) 0.10433(13) 0.38658(11) 0.0495(4) Uani d . 1 . .
O O2 0.4812(2) 0.18035(18) 0.46125(14) 0.0719(6) Uani d . 1 . .
C C1 0.6213(3) 0.1761(2) 0.45948(18) 0.0526(6) Uani d . 1 . .
C C2 0.7579(3) 0.2386(2) 0.52571(17) 0.0563(6) Uani d . 1 . .
H H2 0.7401 0.2892 0.5745 0.068 Uiso calc R 1 . .
C C3 0.9108(3) 0.22726(19) 0.52044(17) 0.0486(6) Uani d . 1 . .
C C4 0.9398(3) 0.14773(18) 0.44540(15) 0.0411(5) Uani d . 1 . .
C C5 1.0960(3) 0.12728(19) 0.43491(17) 0.0464(5) Uani d . 1 . .
H H5 1.1872 0.1650 0.4793 0.056 Uiso calc R 1 . .
C C6 1.1173(3) 0.0535(2) 0.36125(17) 0.0498(6) Uani d . 1 . .
H H6 1.2213 0.0407 0.3552 0.060 Uiso calc R 1 . .
C C7 0.9796(3) -0.0016(2) 0.29585(16) 0.0457(5) Uani d . 1 . .
C C8 0.8207(2) 0.01396(19) 0.30220(15) 0.0431(5) Uani d . 1 . .
C C9 0.8056(3) 0.09080(17) 0.37904(16) 0.0415(5) Uani d . 1 . .
C C10 0.6986(3) -0.0519(2) 0.22558(17) 0.0520(6) Uani d . 1 . .
C C11 0.7694(3) -0.1131(2) 0.1659(2) 0.0627(7) Uani d . 1 . .
H H11 0.7089 -0.1598 0.1114 0.075 Uiso calc R 1 . .
C C12 0.5195(3) -0.0597(2) 0.21115(19) 0.0587(7) Uani d . 1 . .
C C13 0.4143(4) -0.0004(4) 0.1349(3) 0.1030(12) Uani d . 1 . .
H H13A 0.3015 -0.0075 0.1233 0.124 Uiso calc R 1 . .
H H13B 0.4534 0.0484 0.0931 0.124 Uiso calc R 1 . .
C C14 0.4693(4) -0.1369(3) 0.2794(3) 0.0912(10) Uani d . 1 . .
H H14A 0.3512 -0.1377 0.2605 0.137 Uiso calc R 1 . .
H H14B 0.5147 -0.1099 0.3492 0.137 Uiso calc R 1 . .
H H14C 0.5084 -0.2146 0.2738 0.137 Uiso calc R 1 . .
C C15 1.0528(3) 0.2947(2) 0.5901(2) 0.0675(8) Uani d . 1 . .
H H15A 1.0157 0.3400 0.6378 0.101 Uiso calc R 1 . .
H H15B 1.0967 0.3460 0.5496 0.101 Uiso calc R 1 . .
H H15C 1.1369 0.2412 0.6277 0.101 Uiso calc R 1 . .

loop_
_atom_site_aniso_label
_atom_site_aniso_U_11
_atom_site_aniso_U_22
_atom_site_aniso_U_33
_atom_site_aniso_U_12
_atom_site_aniso_U_13
_atom_site_aniso_U_23
S1 0.0501(5) 0.0779(5) 0.0685(5) -0.0039(3) 0.0261(4) -0.0209(3)
O1 0.0338(9) 0.0599(10) 0.0531(9) 0.0017(7) 0.0113(7) -0.0063(7)
O2 0.0453(11) 0.0963(14) 0.0778(12) 0.0071(9) 0.0246(10) -0.0110(10)
C1 0.0417(14) 0.0603(14) 0.0555(13) 0.0080(11) 0.0149(11) 0.0032(11)
C2 0.0582(16) 0.0567(14) 0.0545(13) 0.0085(12) 0.0184(12) -0.0063(11)
C3 0.0488(14) 0.0448(12) 0.0494(12) 0.0008(10) 0.0114(11) 0.0021(10)
C4 0.0392(12) 0.0405(10) 0.0426(10) -0.0018(9) 0.0112(9) 0.0036(9)
C5 0.0368(12) 0.0475(11) 0.0524(12) -0.0077(10) 0.0102(10) 0.0029(10)
C6 0.0350(12) 0.0567(13) 0.0595(13) -0.0025(11) 0.0177(10) 0.0033(11)
C7 0.0408(12) 0.0519(12) 0.0465(11) -0.0004(10) 0.0168(10) 0.0007(10)
C8 0.0358(11) 0.0476(12) 0.0450(11) 0.0003(9) 0.0112(10) 0.0023(9)
C9 0.0339(12) 0.0459(11) 0.0453(11) 0.0026(9) 0.0134(10) 0.0059(9)
C10 0.0409(13) 0.0607(14) 0.0498(12) 0.0034(11) 0.0078(10) -0.0060(11)
C11 0.0472(15) 0.0769(17) 0.0603(14) 0.0012(12) 0.0114(12) -0.0201(13)
C12 0.0366(13) 0.0708(16) 0.0617(14) 0.0009(12) 0.0054(12) -0.0187(13)
C13 0.0510(18) 0.118(3) 0.121(3) 0.0160(19) -0.0002(18) 0.019(2)
C14 0.0461(17) 0.118(3) 0.111(2) -0.0068(18) 0.0273(18) 0.012(2)
C15 0.0649(18) 0.0664(16) 0.0681(16) -0.0130(13) 0.0165(14) -0.0224(13)

loop_
_atom_type_symbol
_atom_type_description
_atom_type_scat_dispersion_real
_atom_type_scat_dispersion_imag
_atom_type_scat_source
C C 0.0033 0.0016 'International Tables Vol C Tables 4.2.6.8 and 6.1.1.4'
H H 0.0000 0.0000 'International Tables Vol C Tables 4.2.6.8 and 6.1.1.4'
O O 0.0106 0.0060 'International Tables Vol C Tables 4.2.6.8 and 6.1.1.4'
S S 0.1246 0.1234 'International Tables Vol C Tables 4.2.6.8 and 6.1.1.4'

loop_
_geom_angle_atom_site_label_1
_geom_angle_atom_site_label_2
_geom_angle_atom_site_label_3
_geom_angle_site_symmetry_1
_geom_angle_site_symmetry_3
_geom_angle
_geom_angle_publ_flag
C11 S1 C7 . . 90.94(11) ?
C9 O1 C1 . . 121.72(17) ?
O2 C1 O1 . . 116.7(2) ?
O2 C1 C2 . . 126.1(2) ?
O1 C1 C2 . . 117.21(19) ?
C3 C2 C1 . . 122.6(2) ?
C3 C2 H2 . . 118.7 ?
C1 C2 H2 . . 118.7 ?
C2 C3 C4 . . 119.1(2) ?
C2 C3 C15 . . 121.8(2) ?
C4 C3 C15 . . 119.1(2) ?
C9 C4 C5 . . 118.38(19) ?
C9 C4 C3 . . 117.90(19) ?
C5 C4 C3 . . 123.7(2) ?
C6 C5 C4 . . 121.8(2) ?
C6 C5 H5 . . 119.1 ?
C4 C5 H5 . . 119.1 ?
C5 C6 C7 . . 118.1(2) ?
C5 C6 H6 . . 120.9 ?
C7 C6 H6 . . 120.9 ?
C6 C7 C8 . . 123.2(2) ?
C6 C7 S1 . . 125.92(17) ?
C8 C7 S1 . . 110.87(16) ?
C7 C8 C9 . . 116.35(19) ?
C7 C8 C10 . . 112.72(19) ?
C9 C8 C10 . . 130.9(2) ?
O1 C9 C4 . . 121.46(18) ?
O1 C9 C8 . . 116.39(18) ?
C4 C9 C8 . . 122.13(19) ?
C11 C10 C8 . . 110.4(2) ?
C11 C10 C12 . . 121.8(2) ?
C8 C10 C12 . . 127.7(2) ?
C10 C11 S1 . . 115.0(2) ?
C10 C11 H11 . . 122.5 ?
S1 C11 H11 . . 122.5 ?
C13 C12 C14 . . 123.5(3) ?
C13 C12 C10 . . 119.4(3) ?
C14 C12 C10 . . 117.0(2) ?
C12 C13 H13A . . 120.0 ?
C12 C13 H13B . . 120.0 ?
H13A C13 H13B . . 120.0 ?
C12 C14 H14A . . 109.5 ?
C12 C14 H14B . . 109.5 ?
H14A C14 H14B . . 109.5 ?
C12 C14 H14C . . 109.5 ?
H14A C14 H14C . . 109.5 ?
H14B C14 H14C . . 109.5 ?
C3 C15 H15A . . 109.5 ?
C3 C15 H15B . . 109.5 ?
H15A C15 H15B . . 109.5 ?
C3 C15 H15C . . 109.5 ?
H15A C15 H15C . . 109.5 ?
H15B C15 H15C . . 109.5 ?

loop_
_geom_bond_atom_site_label_1
_geom_bond_atom_site_label_2
_geom_bond_site_symmetry_2
_geom_bond_distance
_geom_bond_publ_flag
S1 C11 . 1.706(3) ?
S1 C7 . 1.728(2) ?
O1 C9 . 1.365(2) ?
O1 C1 . 1.373(3) ?
O2 C1 . 1.205(3) ?
C1 C2 . 1.424(3) ?
C2 C3 . 1.338(3) ?
C2 H2 . 0.9300 ?
C3 C4 . 1.447(3) ?
C3 C15 . 1.499(3) ?
C4 C9 . 1.381(3) ?
C4 C5 . 1.406(3) ?
C5 C6 . 1.367(3) ?
C5 H5 . 0.9300 ?
C6 C7 . 1.385(3) ?
C6 H6 . 0.9300 ?
C7 C8 . 1.399(3) ?
C8 C9 . 1.404(3) ?
C8 C10 . 1.437(3) ?
C10 C11 . 1.351(3) ?
C10 C12 . 1.484(3) ?
C11 H11 . 0.9300 ?
C12 C13 . 1.328(4) ?
C12 C14 . 1.442(4) ?
C13 H13A . 0.9300 ?
C13 H13B . 0.9300 ?
C14 H14A . 0.9600 ?
C14 H14B . 0.9600 ?
C14 H14C . 0.9600 ?
C15 H15A . 0.9600 ?
C15 H15B . 0.9600 ?
C15 H15C . 0.9600 ?

loop_
_geom_hbond_atom_site_label_D
_geom_hbond_atom_site_label_H
_geom_hbond_atom_site_label_A
_geom_hbond_site_symmetry_A
_geom_hbond_distance_DH
_geom_hbond_distance_HA
_geom_hbond_distance_DA
_geom_hbond_angle_DHA
C11 H11 O2 2_645 0.93 2.44 3.293(3) 153

loop_
_cod_related_entry_id
_cod_related_entry_database
_cod_related_entry_code
1 ChemSpider 24742383
